data_1540931
loop_
_publ_author_name
'Schuster, J.C.'
'Nowotny, H.'

_publ_section_title
;
 Investigations of the ternary systems (Zr, Hf, Nb, Ta) - Al - C and
 studies on complex carbides
;
_journal_name_full 'Journal of the Less-Common Metals'
_journal_page_first 341
_journal_page_last 346
_journal_volume 71
_journal_year 1980
_chemical_formula_sum 'C5 Al3 Zr2'
_chemical_name_systematic 'Al3 Zr2 C5'
_space_group_IT_number 159
_symmetry_space_group_name_Hall 'P 3 -2c'
_symmetry_space_group_name_H-M 'P 3 1 c'
_cell_angle_alpha 90
_cell_angle_beta 90
_cell_angle_gamma 120
_cell_formula_units_Z 2
_cell_length_a 3.3445
_cell_length_b 3.3445
_cell_length_c 22.23
_cell_volume 215.344
_citation_journal_id_ASTM JCOMAH
_cod_data_source_file Schuster_JCOMAH_1980_1310.cif
_cod_data_source_block C5Al3Zr2
_cod_original_cell_volume 215.3439
_cod_database_code 1540931

loop_
_symmetry_equiv_pos_as_xyz
x,y,z
-y,x-y,z
-x+y,-x,z
y,x,z+1/2
-x,-x+y,z+1/2
x-y,-y,z+1/2

loop_
_atom_site_label
_atom_site_type_symbol
_atom_site_fract_x
_atom_site_fract_y
_atom_site_fract_z
_atom_site_occupancy
_atom_site_U_iso_or_equiv
Zr2 Zr 0.3333 0.6667 0.8088 1 0.0
Al3 Al 0.3333 0.6667 0.5 1 0.0
C1 C 0.3333 0.6667 0.045 1 0.0
C2 C 0.3333 0.6667 0.3961 1 0.0
Al2 Al 0 0 0.41 1 0.0
C4 C 0.3333 0.6667 0.045 1 0.0
C3 C 0.3333 0.6667 0.3661 1 0.0
Zr1 Zr 0.3333 0.6667 0.1912 1 0.0
C5 C 0 0 0.25 1 0.0
Al1 Al 0 0 0.09 1 0.0
